data_4305841
loop_
_publ_author_name
'Trevor W. Hayton'
'Guang Wu'

_publ_contact_author 'Trevor W. Hayton'
_publ_contact_author_email hayton@chem.ucsb.edu
_publ_section_title
;
Mixed-Ligand Uranyl(V) \b-Diketiminate/\b-Diketonate Complexes: Synthesis
and Characterization
;
_journal_name_full 'Inorganic Chemistry'
_journal_page_first 7415
_journal_page_last 7423
_journal_paper_doi 10.1021/ic800778j
_journal_volume 47
_journal_year 2008
_chemical_formula_sum 'C82 H106 Co N2 O5 U'
_chemical_formula_weight 1496.65
_chemical_name_systematic
;
 (bis(diisopropylphenyl)pentane-2,4-di-iminato)dioxouranium(v)dibenzoylmethanate
;
_space_group_IT_number 11
_symmetry_cell_setting monoclinic
_symmetry_space_group_name_Hall '-P 2yb'
_symmetry_space_group_name_H-M 'P 1 21/m 1'
_atom_sites_solution_hydrogens geom
_atom_sites_solution_primary direct
_atom_sites_solution_secondary difmap
_audit_creation_method SHELXL-97
_cell_angle_alpha 90.00
_cell_angle_beta 101.739(6)
_cell_angle_gamma 90.00
_cell_formula_units_Z 2
_cell_length_a 13.905(3)
_cell_length_b 18.632(5)
_cell_length_c 14.527(4)
_cell_measurement_temperature 150(2)
_cell_volume 3684.9(16)
_computing_structure_refinement 'SHELXL-97 (Sheldrick, 1997)'
_computing_structure_solution 'SHELXL-97 (Sheldrick, 1997)'
_diffrn_ambient_temperature 150(2)
_diffrn_measured_fraction_theta_full 0.966
_diffrn_measured_fraction_theta_max 0.966
_diffrn_measurement_device_type 'CCD area detector'
_diffrn_measurement_method 'omega scan'
_diffrn_radiation_monochromator graphite
_diffrn_radiation_source 'fine-focus sealed tube'
_diffrn_radiation_type MoK\a
_diffrn_radiation_wavelength 0.71073
_diffrn_reflns_av_R_equivalents 0.2486
_diffrn_reflns_av_sigmaI/netI 0.3401
_diffrn_reflns_limit_h_max 16
_diffrn_reflns_limit_h_min -13
_diffrn_reflns_limit_k_max 22
_diffrn_reflns_limit_k_min -22
_diffrn_reflns_limit_l_max 17
_diffrn_reflns_limit_l_min -17
_diffrn_reflns_number 26971
_diffrn_reflns_theta_full 25.51
_diffrn_reflns_theta_max 25.51
_diffrn_reflns_theta_min 1.43
_exptl_absorpt_coefficient_mu 2.471
_exptl_absorpt_correction_T_max 0.318
_exptl_absorpt_correction_T_min 0.240
_exptl_absorpt_correction_type empirical
_exptl_absorpt_process_details psi-scan
_exptl_crystal_colour orange
_exptl_crystal_density_diffrn 1.349
_exptl_crystal_density_method 'not measured'
_exptl_crystal_description irregular
_exptl_crystal_F_000 1542
_exptl_crystal_size_max 0.25
_exptl_crystal_size_mid 0.15
_exptl_crystal_size_min 0.06
_refine_diff_density_max 1.728
_refine_diff_density_min -2.186
_refine_diff_density_rms 0.204
_refine_ls_extinction_coef 0.0120(9)
_refine_ls_extinction_expression Fc^*^=kFc[1+0.001xFc^2^\l^3^/sin(2\q)]^-1/4^
_refine_ls_extinction_method SHELXL
_refine_ls_goodness_of_fit_ref 0.861
_refine_ls_hydrogen_treatment constr
_refine_ls_matrix_type full
_refine_ls_number_parameters 392
_refine_ls_number_reflns 6853
_refine_ls_number_restraints 6
_refine_ls_restrained_S_all 0.861
_refine_ls_R_factor_all 0.2446
_refine_ls_R_factor_gt 0.0819
_refine_ls_shift/su_max 0.000
_refine_ls_shift/su_mean 0.000
_refine_ls_structure_factor_coef Fsqd
_refine_ls_weighting_details 'calc w=1/[\s^2^(Fo^2^)+(0.1236P)^2^+0.0000P] where P=(Fo^2^+2Fc^2^)/3'
_refine_ls_weighting_scheme calc
_refine_ls_wR_factor_gt 0.1782
_refine_ls_wR_factor_ref 0.2487
_reflns_number_gt 2420
_reflns_number_total 6853
_reflns_threshold_expression >2sigma(I)
_cod_data_source_file ic800778j-file001_3.cif
_cod_data_source_block th_3_01a
_cod_original_cell_volume 3685.0(16)
_cod_database_code 4305841

loop_
_symmetry_equiv_pos_as_xyz
'x, y, z'
'-x, y+1/2, -z'
'-x, -y, -z'
'x, -y-1/2, z'

loop_
_atom_site_label
_atom_site_type_symbol
_atom_site_fract_x
_atom_site_fract_y
_atom_site_fract_z
_atom_site_U_iso_or_equiv
_atom_site_adp_type
_atom_site_occupancy
_atom_site_symmetry_multiplicity
_atom_site_calc_flag
_atom_site_refinement_flags
_atom_site_disorder_assembly
_atom_site_disorder_group
U1 U 0.85377(7) 0.7500 0.68505(6) 0.0518(4) Uani 1 2 d S . .
Co1 Co 0.7962(2) 0.7500 0.1881(2) 0.0714(10) Uani 1 2 d S . .
N1 N 0.9722(9) 0.8288(6) 0.7892(7) 0.045(3) Uani 1 1 d . . .
O2 O 0.7391(8) 0.6758(5) 0.5830(7) 0.063(3) Uani 1 1 d . . .
O3 O 0.9293(10) 0.7500 0.5976(8) 0.056(4) Uani 1 2 d S . .
O1 O 0.7796(10) 0.7500 0.7719(8) 0.051(4) Uani 1 2 d S . .
C8 C 0.8225(11) 0.9335(8) 0.8174(10) 0.056(4) Uani 1 1 d . . .
H8 H 0.8368 0.8864 0.8470 0.067 Uiso 1 1 calc R . .
C13 C 1.0224(11) 0.8191(8) 0.8745(9) 0.050(4) Uani 1 1 d . . .
C15 C 1.0385(15) 0.7500 0.9163(15) 0.055(6) Uani 1 2 d S . .
H15 H 1.0633 0.7500 0.9808 0.066 Uiso 1 2 calc SR . .
C3 C 0.8813(13) 1.0079(9) 0.6972(11) 0.066(5) Uani 1 1 d . . .
H3 H 0.8300 1.0391 0.7013 0.080 Uiso 1 1 calc R . .
C14 C 1.0702(14) 0.8800(8) 0.9353(10) 0.081(6) Uani 1 1 d . . .
H14A H 1.0660 0.9231 0.8985 0.122 Uiso 1 1 calc R . .
H14B H 1.1380 0.8687 0.9596 0.122 Uiso 1 1 calc R . .
H14C H 1.0373 0.8870 0.9866 0.122 Uiso 1 1 calc R . .
C1 C 0.9682(11) 0.8967(8) 0.7459(10) 0.050(4) Uani 1 1 d . . .
C2 C 0.8941(12) 0.9465(8) 0.7512(10) 0.055(4) Uani 1 1 d . . .
C6 C 1.0328(13) 0.9122(8) 0.6857(11) 0.061(4) Uani 1 1 d . . .
C24 C 0.6616(17) 0.7500 0.2153(15) 0.065(7) Uani 1 2 d S . .
C7 C 0.7135(11) 0.9349(9) 0.7669(10) 0.068(5) Uani 1 1 d . . .
H7A H 0.6986 0.9805 0.7367 0.101 Uiso 1 1 calc R . .
H7B H 0.6727 0.9277 0.8120 0.101 Uiso 1 1 calc R . .
H7C H 0.7016 0.8974 0.7206 0.101 Uiso 1 1 calc R . .
C28 C 0.7973(12) 0.7875(8) 0.3181(10) 0.059(4) Uani 1 1 d . . .
C5 C 1.0197(15) 0.9760(10) 0.6326(11) 0.079(6) Uani 1 1 d . . .
H5 H 1.0626 0.9870 0.5932 0.094 Uiso 1 1 calc R . .
C17 C 0.6338(17) 0.7500 0.4757(15) 0.060(6) Uani 1 2 d S . .
H17 H 0.5827 0.7500 0.4233 0.073 Uiso 1 2 calc SR . .
C18 C 0.6241(12) 0.6182(10) 0.4675(11) 0.067(5) Uani 1 1 d . . .
C11 C 1.1201(14) 0.8636(9) 0.6800(12) 0.076(5) Uani 1 1 d . . .
H11 H 1.1086 0.8174 0.7083 0.092 Uiso 1 1 calc R . .
C19 C 0.6743(14) 0.5546(10) 0.4842(12) 0.079(6) Uani 1 1 d . . .
H19 H 0.7352 0.5545 0.5251 0.095 Uiso 1 1 calc R . .
C16 C 0.6691(11) 0.6853(9) 0.5119(10) 0.052(4) Uani 1 1 d . . .
C4 C 0.9418(16) 1.0234(9) 0.6388(13) 0.079(6) Uani 1 1 d . . .
H4 H 0.9326 1.0650 0.6027 0.095 Uiso 1 1 calc R . .
C9 C 0.8389(14) 0.9915(8) 0.8956(11) 0.084(6) Uani 1 1 d . . .
H9A H 0.9042 0.9873 0.9325 0.126 Uiso 1 1 calc R . .
H9B H 0.7922 0.9849 0.9353 0.126 Uiso 1 1 calc R . .
H9C H 0.8304 1.0383 0.8674 0.126 Uiso 1 1 calc R . .
C12 C 1.1324(15) 0.8488(10) 0.5817(12) 0.100(7) Uani 1 1 d . . .
H12A H 1.1490 0.8926 0.5536 0.150 Uiso 1 1 calc R . .
H12B H 1.0722 0.8301 0.5454 0.150 Uiso 1 1 calc R . .
H12C H 1.1841 0.8144 0.5830 0.150 Uiso 1 1 calc R . .
C30 C 0.7925(13) 0.7880(11) 0.0554(12) 0.108(9) Uani 1 1 d D . .
C20 C 0.6385(16) 0.4907(11) 0.4430(14) 0.098(7) Uani 1 1 d . . .
H20 H 0.6754 0.4488 0.4530 0.117 Uiso 1 1 calc R . .
C26 C 0.7127(14) 0.8095(10) 0.2536(12) 0.079(5) Uani 1 1 d . . .
C39 C 0.479(2) 0.9748(16) 0.9106(19) 0.148(10) Uiso 1 1 d . . .
C23 C 0.5324(14) 0.6159(12) 0.4098(15) 0.112(8) Uani 1 1 d . . .
H23 H 0.4952 0.6577 0.3981 0.134 Uiso 1 1 calc R . .
C45 C 0.285(3) 0.7500 0.123(3) 0.153(14) Uiso 1 2 d S . .
H45 H 0.2785 0.7500 0.0579 0.184 Uiso 1 2 calc SR . .
C29 C 0.8733(15) 0.8328(11) 0.3826(11) 0.116(8) Uani 1 1 d . . .
H29A H 0.9035 0.8047 0.4361 0.174 Uiso 1 1 calc R . .
H29B H 0.8420 0.8739 0.4033 0.174 Uiso 1 1 calc R . .
H29C H 0.9225 0.8482 0.3492 0.174 Uiso 1 1 calc R . .
C25 C 0.5619(17) 0.7500 0.1477(18) 0.145(16) Uani 1 2 d S . .
H25A H 0.5105 0.7483 0.1829 0.217 Uiso 1 2 calc SR . .
H25B H 0.5572 0.7088 0.1073 0.217 Uiso 0.50 1 calc PR . .
H25C H 0.5553 0.7929 0.1103 0.217 Uiso 0.50 1 calc PR . .
C21 C 0.545(2) 0.4913(15) 0.386(2) 0.135(10) Uani 1 1 d . . .
H21 H 0.5171 0.4486 0.3593 0.162 Uiso 1 1 calc R . .
C38 C 0.419(2) 0.9315(15) 0.978(2) 0.163(11) Uiso 1 1 d . . .
C10 C 1.2152(15) 0.8948(15) 0.7383(16) 0.150(11) Uani 1 1 d . . .
H10A H 1.2704 0.8686 0.7254 0.224 Uiso 1 1 calc R . .
H10B H 1.2140 0.8910 0.8040 0.224 Uiso 1 1 calc R . .
H10C H 1.2208 0.9443 0.7221 0.224 Uiso 1 1 calc R . .
C31 C 0.7145(17) 0.8332(12) -0.0052(14) 0.138(9) Uani 1 1 d D . .
H31A H 0.6516 0.8108 -0.0094 0.206 Uiso 1 1 calc R . .
H31B H 0.7286 0.8375 -0.0669 0.206 Uiso 1 1 calc R . .
H31C H 0.7137 0.8800 0.0223 0.206 Uiso 1 1 calc R . .
C22 C 0.4947(17) 0.5511(17) 0.368(2) 0.155(13) Uani 1 1 d . . .
H22 H 0.4334 0.5506 0.3282 0.186 Uiso 1 1 calc R . .
C43 C 0.2874(19) 0.8140(16) 0.2634(19) 0.146(9) Uiso 1 1 d . . .
H43 H 0.2884 0.8587 0.2922 0.175 Uiso 1 1 calc R . .
C27 C 0.682(2) 0.8881(11) 0.2331(14) 0.162(12) Uani 1 1 d . . .
H27A H 0.6674 0.8958 0.1663 0.243 Uiso 1 1 calc R . .
H27B H 0.7351 0.9191 0.2616 0.243 Uiso 1 1 calc R . .
H27C H 0.6252 0.8984 0.2584 0.243 Uiso 1 1 calc R . .
C42 C 0.282(4) 0.7500 0.311(3) 0.183(17) Uiso 1 2 d SD . .
C36 C 0.463(2) 0.7138(14) 0.656(2) 0.199(14) Uiso 1 1 d . . .
H36A H 0.5131 0.6956 0.6238 0.239 Uiso 1 1 calc R . .
H36B H 0.3998 0.6956 0.6240 0.239 Uiso 1 1 calc R . .
O4 O 0.505(5) 0.7500 0.812(4) 0.36(3) Uiso 1 2 d S . .
C33 C 0.905(3) 0.8899(12) 0.1372(16) 0.30(3) Uani 1 1 d D . .
H33A H 0.9716 0.8931 0.1709 0.457 Uiso 1 1 calc R . .
H33B H 0.8622 0.9106 0.1744 0.457 Uiso 1 1 calc R . .
H33C H 0.8977 0.9154 0.0789 0.457 Uiso 1 1 calc R . .
C44 C 0.291(3) 0.806(2) 0.176(2) 0.204(14) Uiso 1 1 d . . .
H44 H 0.2990 0.8492 0.1452 0.244 Uiso 1 1 calc R . .
C40 C 0.539(3) 1.0216(19) 0.937(2) 0.176(12) Uiso 1 1 d . . .
C37 C 0.483(3) 0.693(2) 0.749(3) 0.26(2) Uiso 1 1 d . . .
H37A H 0.5385 0.6598 0.7595 0.317 Uiso 1 1 calc R . .
H37B H 0.4270 0.6672 0.7626 0.317 Uiso 1 1 calc R . .
C41 C 0.282(4) 0.7500 0.410(3) 0.23(2) Uiso 1 2 d SD . .
C32 C 0.8779(15) 0.8122(10) 0.1178(12) 0.157(14) Uani 1 1 d D . .
C35 C 1.0223(18) 0.7500 0.225(2) 0.32(5) Uani 1 2 d SD . .
H35A H 1.0180 0.7762 0.2812 0.485 Uiso 0.50 1 calc PR . .
H35B H 1.0699 0.7723 0.1951 0.485 Uiso 0.50 1 calc PR . .
H35C H 1.0418 0.7015 0.2416 0.485 Uiso 0.50 1 calc PR . .
C34 C 0.924(2) 0.7500 0.160(2) 0.17(2) Uani 1 2 d SD . .

loop_
_atom_site_aniso_label
_atom_site_aniso_U_11
_atom_site_aniso_U_22
_atom_site_aniso_U_33
_atom_site_aniso_U_23
_atom_site_aniso_U_13
_atom_site_aniso_U_12
U1 0.0584(7) 0.0492(6) 0.0437(5) 0.000 0.0010(4) 0.000
Co1 0.053(2) 0.117(3) 0.0465(18) 0.000 0.0158(16) 0.000
N1 0.065(9) 0.035(7) 0.042(7) 0.012(5) 0.025(6) 0.015(6)
O2 0.069(8) 0.053(7) 0.067(7) 0.005(5) 0.017(6) 0.010(6)
O3 0.052(10) 0.070(10) 0.050(8) 0.000 0.021(7) 0.000
O1 0.051(9) 0.061(9) 0.046(8) 0.000 0.022(7) 0.000
C8 0.053(11) 0.052(10) 0.057(9) -0.006(8) -0.001(8) 0.010(8)
C13 0.060(11) 0.055(10) 0.036(8) 0.003(7) 0.008(8) -0.008(8)
C15 0.049(15) 0.059(15) 0.053(13) 0.000 0.001(11) 0.000
C3 0.078(14) 0.055(11) 0.063(11) 0.018(9) 0.007(10) -0.002(9)
C14 0.131(17) 0.046(10) 0.055(10) -0.013(8) -0.010(10) -0.015(11)
C1 0.045(10) 0.062(11) 0.041(8) -0.011(8) 0.004(8) -0.010(9)
C2 0.059(12) 0.056(11) 0.046(9) -0.004(8) 0.004(8) -0.004(9)
C6 0.073(13) 0.052(10) 0.054(10) 0.005(8) 0.006(9) -0.005(9)
C24 0.049(17) 0.09(2) 0.051(14) 0.000 -0.003(12) 0.000
C7 0.054(11) 0.078(12) 0.065(10) 0.000(9) -0.001(9) 0.012(9)
C28 0.050(10) 0.066(10) 0.067(10) -0.001(8) 0.026(9) -0.014(8)
C5 0.103(17) 0.067(13) 0.060(11) 0.015(10) 0.003(10) -0.034(12)
C17 0.051(16) 0.076(18) 0.049(13) 0.000 -0.001(11) 0.000
C18 0.048(12) 0.082(13) 0.066(11) -0.023(10) 0.002(9) 0.004(10)
C11 0.089(16) 0.074(13) 0.073(12) 0.007(10) 0.032(11) -0.024(12)
C19 0.079(14) 0.084(14) 0.077(12) -0.033(11) 0.020(11) -0.025(12)
C16 0.033(10) 0.079(12) 0.044(9) -0.015(9) 0.008(8) -0.011(9)
C4 0.092(16) 0.048(12) 0.087(14) 0.017(10) -0.008(12) -0.007(11)
C9 0.115(16) 0.067(12) 0.064(10) -0.014(9) 0.003(11) 0.006(11)
C12 0.120(18) 0.104(16) 0.085(14) -0.016(12) 0.041(13) -0.016(13)
C30 0.075(14) 0.19(3) 0.054(10) 0.000(12) 0.016(10) -0.043(14)
C20 0.083(17) 0.101(17) 0.113(16) -0.037(13) 0.029(14) -0.015(13)
C26 0.078(15) 0.098(16) 0.062(11) 0.015(10) 0.019(11) 0.027(12)
C23 0.064(14) 0.118(17) 0.137(18) -0.073(14) -0.022(13) -0.012(13)
C29 0.14(2) 0.146(19) 0.066(12) -0.020(12) 0.022(12) -0.102(16)
C25 0.026(16) 0.33(5) 0.08(2) 0.000 0.008(14) 0.000
C21 0.09(2) 0.12(2) 0.18(3) -0.08(2) 0.013(19) -0.020(17)
C10 0.062(16) 0.24(3) 0.15(2) -0.07(2) 0.017(15) 0.016(18)
C31 0.18(3) 0.15(2) 0.073(14) 0.013(14) 0.013(16) -0.02(2)
C22 0.053(16) 0.20(3) 0.20(3) -0.12(3) -0.011(16) -0.017(18)
C27 0.30(4) 0.105(18) 0.078(14) 0.022(13) 0.023(19) 0.10(2)
C33 0.36(5) 0.44(6) 0.083(18) 0.07(3) -0.01(2) -0.32(5)
C32 0.15(3) 0.30(4) 0.028(12) -0.007(16) 0.019(14) -0.11(3)
C35 0.013(17) 0.89(14) 0.06(2) 0.000 -0.001(15) 0.000
C34 0.07(3) 0.41(8) 0.04(2) 0.000 -0.001(17) 0.000

loop_
_atom_type_symbol
_atom_type_description
_atom_type_scat_dispersion_real
_atom_type_scat_dispersion_imag
_atom_type_scat_source
C C 0.0033 0.0016 'International Tables Vol C Tables 4.2.6.8 and 6.1.1.4'
H H 0.0000 0.0000 'International Tables Vol C Tables 4.2.6.8 and 6.1.1.4'
N N 0.0061 0.0033 'International Tables Vol C Tables 4.2.6.8 and 6.1.1.4'
O O 0.0106 0.0060 'International Tables Vol C Tables 4.2.6.8 and 6.1.1.4'
Co Co 0.3494 0.9721 'International Tables Vol C Tables 4.2.6.8 and 6.1.1.4'
U U -9.6767 9.6646 'International Tables Vol C Tables 4.2.6.8 and 6.1.1.4'

loop_
_geom_angle_atom_site_label_1
_geom_angle_atom_site_label_2
_geom_angle_atom_site_label_3
_geom_angle
_geom_angle_site_symmetry_1
_geom_angle_site_symmetry_3
_geom_angle_publ_flag
O1 U1 O3 179.7(6) . . ?
O1 U1 O2 91.7(4) . . ?
O3 U1 O2 88.5(4) . . ?
O1 U1 O2 91.7(4) . 4_575 ?
O3 U1 O2 88.5(4) . 4_575 ?
O2 U1 O2 70.8(5) . 4_575 ?
O1 U1 N1 88.6(4) . . ?
O3 U1 N1 91.2(4) . . ?
O2 U1 N1 179.0(4) . . ?
O2 U1 N1 108.3(3) 4_575 . ?
O1 U1 N1 88.6(4) . 4_575 ?
O3 U1 N1 91.2(4) . 4_575 ?
O2 U1 N1 108.3(3) . 4_575 ?
O2 U1 N1 179.0(4) 4_575 4_575 ?
N1 U1 N1 72.6(5) . 4_575 ?
C34 Co1 C26 140.1(7) . 4_575 ?
C34 Co1 C26 140.1(7) . . ?
C26 Co1 C26 68.0(11) 4_575 . ?
C34 Co1 C24 179.0(11) . . ?
C26 Co1 C24 40.4(6) 4_575 . ?
C26 Co1 C24 40.4(6) . . ?
C34 Co1 C28 112.0(9) . . ?
C26 Co1 C28 68.7(6) 4_575 . ?
C26 Co1 C28 41.2(6) . . ?
C24 Co1 C28 68.9(7) . . ?
C34 Co1 C28 112.0(9) . 4_575 ?
C26 Co1 C28 41.2(6) 4_575 4_575 ?
C26 Co1 C28 68.7(6) . 4_575 ?
C24 Co1 C28 68.9(7) . 4_575 ?
C28 Co1 C28 40.7(8) . 4_575 ?
C34 Co1 C32 41.5(4) . 4_575 ?
C26 Co1 C32 111.3(8) 4_575 4_575 ?
C26 Co1 C32 178.1(8) . 4_575 ?
C24 Co1 C32 137.9(6) . 4_575 ?
C28 Co1 C32 140.4(7) . 4_575 ?
C28 Co1 C32 112.0(6) 4_575 4_575 ?
C34 Co1 C32 41.5(4) . . ?
C26 Co1 C32 178.1(8) 4_575 . ?
C26 Co1 C32 111.3(8) . . ?
C24 Co1 C32 137.9(6) . . ?
C28 Co1 C32 112.0(6) . . ?
C28 Co1 C32 140.4(7) 4_575 . ?
C32 Co1 C32 69.4(11) 4_575 . ?
C34 Co1 C30 69.0(9) . 4_575 ?
C26 Co1 C30 110.7(7) 4_575 4_575 ?
C26 Co1 C30 137.8(7) . 4_575 ?
C24 Co1 C30 110.1(8) . 4_575 ?
C28 Co1 C30 179.0(7) . 4_575 ?
C28 Co1 C30 139.4(7) 4_575 4_575 ?
C32 Co1 C30 40.5(3) 4_575 4_575 ?
C32 Co1 C30 68.5(7) . 4_575 ?
C34 Co1 C30 69.0(9) . . ?
C26 Co1 C30 137.8(7) 4_575 . ?
C26 Co1 C30 110.7(7) . . ?
C24 Co1 C30 110.1(8) . . ?
C28 Co1 C30 139.4(7) . . ?
C28 Co1 C30 179.0(7) 4_575 . ?
C32 Co1 C30 68.5(7) 4_575 . ?
C32 Co1 C30 40.5(3) . . ?
C30 Co1 C30 40.5(11) 4_575 . ?
C13 N1 C1 120.9(12) . . ?
C13 N1 U1 131.2(9) . . ?
C1 N1 U1 107.4(8) . . ?
C16 O2 U1 136.5(10) . . ?
C2 C8 C7 113.5(12) . . ?
C2 C8 C9 109.3(13) . . ?
C7 C8 C9 108.6(13) . . ?
N1 C13 C15 122.6(14) . . ?
N1 C13 C14 122.6(13) . . ?
C15 C13 C14 114.7(13) . . ?
C13 C15 C13 129.8(19) 4_575 . ?
C4 C3 C2 120.8(17) . . ?
C2 C1 C6 118.0(15) . . ?
C2 C1 N1 122.2(14) . . ?
C6 C1 N1 119.3(14) . . ?
C3 C2 C1 122.0(16) . . ?
C3 C2 C8 117.5(15) . . ?
C1 C2 C8 120.5(14) . . ?
C1 C6 C5 119.0(17) . . ?
C1 C6 C11 121.7(14) . . ?
C5 C6 C11 119.1(17) . . ?
C26 C24 C26 108(2) . 4_575 ?
C26 C24 C25 126.0(11) . . ?
C26 C24 C25 126.0(11) 4_575 . ?
C26 C24 Co1 69.5(12) . . ?
C26 C24 Co1 69.5(12) 4_575 . ?
C25 C24 Co1 129.7(17) . . ?
C28 C28 C26 106.9(11) 4_575 . ?
C28 C28 C29 123.7(11) 4_575 . ?
C26 C28 C29 129.2(17) . . ?
C28 C28 Co1 69.7(4) 4_575 . ?
C26 C28 Co1 68.3(9) . . ?
C29 C28 Co1 130.1(11) . . ?
C6 C5 C4 120.5(18) . . ?
C16 C17 C16 124(2) . 4_575 ?
C19 C18 C23 117.2(18) . . ?
C19 C18 C16 119.7(15) . . ?
C23 C18 C16 123.1(18) . . ?
C12 C11 C6 113.9(16) . . ?
C12 C11 C10 110.1(16) . . ?
C6 C11 C10 110.5(15) . . ?
C18 C19 C20 122.9(19) . . ?
O2 C16 C17 125.9(16) . . ?
O2 C16 C18 114.8(15) . . ?
C17 C16 C18 119.3(15) . . ?
C3 C4 C5 119.6(16) . . ?
C32 C30 C30 108.6(11) . 4_575 ?
C32 C30 C31 127.4(18) . . ?
C30 C30 C31 124.0(12) 4_575 . ?
C32 C30 Co1 69.5(11) . . ?
C30 C30 Co1 69.7(5) 4_575 . ?
C31 C30 Co1 128.4(13) . . ?
C19 C20 C21 118(2) . . ?
C24 C26 C28 109.2(17) . . ?
C24 C26 C27 126.3(18) . . ?
C28 C26 C27 124.5(19) . . ?
C24 C26 Co1 70.0(13) . . ?
C28 C26 Co1 70.4(10) . . ?
C27 C26 Co1 127.2(14) . . ?
C40 C39 C38 125(3) . . ?
C18 C23 C22 120(2) . . ?
C44 C45 C44 109(5) . 4_575 ?
C22 C21 C20 121(2) . . ?
C40 C38 C39 93(2) 3_677 . ?
C21 C22 C23 121(2) . . ?
C44 C43 C42 114(4) . . ?
C43 C42 C43 119(4) 4_575 . ?
C43 C42 C41 121(2) 4_575 . ?
C43 C42 C41 121(2) . . ?
C36 C36 C37 106(2) 4_575 . ?
C37 O4 C37 100(6) . 4_575 ?
C43 C44 C45 132(4) . . ?
C39 C40 C38 141(3) . 3_677 ?
C36 C37 O4 113(4) . . ?
C34 C32 C30 105.5(19) . . ?
C34 C32 C33 129.6(19) . . ?
C30 C32 C33 124.8(18) . . ?
C34 C32 Co1 64.3(16) . . ?
C30 C32 Co1 70.0(11) . . ?
C33 C32 Co1 126.5(16) . . ?
C32 C34 C32 111(2) 4_575 . ?
C32 C34 C35 123.7(12) 4_575 . ?
C32 C34 C35 123.7(12) . . ?
C32 C34 Co1 74.2(16) 4_575 . ?
C32 C34 Co1 74.2(16) . . ?
C35 C34 Co1 129(2) . . ?

loop_
_geom_bond_atom_site_label_1
_geom_bond_atom_site_label_2
_geom_bond_distance
_geom_bond_site_symmetry_2
_geom_bond_publ_flag
U1 O1 1.785(12) . ?
U1 O3 1.806(12) . ?
U1 O2 2.385(11) . ?
U1 O2 2.385(11) 4_575 ?
U1 N1 2.478(12) . ?
U1 N1 2.478(12) 4_575 ?
Co1 C34 1.91(3) . ?
Co1 C26 1.984(17) 4_575 ?
Co1 C26 1.984(17) . ?
Co1 C24 1.99(2) . ?
Co1 C28 2.011(15) . ?
Co1 C28 2.011(15) 4_575 ?
Co1 C32 2.04(2) 4_575 ?
Co1 C32 2.04(2) . ?
Co1 C30 2.044(17) 4_575 ?
Co1 C30 2.044(17) . ?
N1 C13 1.305(16) . ?
N1 C1 1.410(17) . ?
O2 C16 1.279(16) . ?
C8 C2 1.54(2) . ?
C8 C7 1.543(19) . ?
C8 C9 1.552(19) . ?
C13 C15 1.421(16) . ?
C13 C14 1.507(18) . ?
C15 C13 1.421(16) 4_575 ?
C3 C4 1.34(2) . ?
C3 C2 1.38(2) . ?
C1 C2 1.40(2) . ?
C1 C6 1.41(2) . ?
C6 C5 1.41(2) . ?
C6 C11 1.53(2) . ?
C24 C26 1.37(2) . ?
C24 C26 1.37(2) 4_575 ?
C24 C25 1.53(3) . ?
C28 C28 1.40(3) 4_575 ?
C28 C26 1.41(2) . ?
C28 C29 1.52(2) . ?
C5 C4 1.41(2) . ?
C17 C16 1.367(18) . ?
C17 C16 1.367(19) 4_575 ?
C18 C19 1.37(2) . ?
C18 C23 1.38(2) . ?
C18 C16 1.48(2) . ?
C11 C12 1.50(2) . ?
C11 C10 1.53(3) . ?
C19 C20 1.38(2) . ?
C30 C32 1.413(10) . ?
C30 C30 1.42(4) 4_575 ?
C30 C31 1.507(10) . ?
C20 C21 1.40(3) . ?
C26 C27 1.54(2) . ?
C39 C40 1.22(4) . ?
C39 C38 1.61(3) . ?
C23 C22 1.40(3) . ?
C45 C44 1.30(4) . ?
C45 C44 1.30(4) 4_575 ?
C21 C22 1.31(3) . ?
C38 C40 1.54(4) 3_677 ?
C43 C44 1.29(3) . ?
C43 C42 1.39(3) . ?
C42 C43 1.39(3) 4_575 ?
C42 C41 1.442(10) . ?
C36 C36 1.35(5) 4_575 ?
C36 C37 1.39(4) . ?
O4 C37 1.40(5) . ?
O4 C37 1.40(5) 4_575 ?
C33 C32 1.507(10) . ?
C40 C38 1.54(4) 3_677 ?
C32 C34 1.403(10) . ?
C35 C34 1.496(10) . ?
C34 C32 1.403(10) 4_575 ?
